data_1565647
loop_
_publ_author_name
'Li, Xiu-Hua'
'Li, Meng'
'Gao, Ning'
'Wei, Hai-Ying'
'Hou, Yin-Ling'
'Wu, Zhi-Lei'

_publ_section_title
;
 Solvent-driven structures and slow magnetic relaxation behaviors of
 dinuclear dysprosium clusters
;
_journal_name_full 'Inorganica Chimica Acta'
_journal_page_first 119242
_journal_paper_doi 10.1016/j.ica.2019.119242
_journal_volume 500
_journal_year 2020
_chemical_formula_moiety 'C54 H52 Dy2 N6 O12'
_chemical_formula_sum 'C54 H52 Dy2 N6 O12'
_chemical_formula_weight 1302.01
_space_group_crystal_system monoclinic
_space_group_IT_number 14
_space_group_name_Hall '-P 2yn'
_space_group_name_H-M_alt 'P 1 21/n 1'
_atom_sites_solution_hydrogens mixed
_cell_angle_alpha 90
_cell_angle_beta 90.3810(10)
_cell_angle_gamma 90
_cell_formula_units_Z 2
_cell_length_a 17.0340(8)
_cell_length_b 9.2730(4)
_cell_length_c 19.0118(9)
_cell_measurement_reflns_used 6698
_cell_measurement_temperature 293(2)
_cell_measurement_theta_max 23.99
_cell_measurement_theta_min 2.39
_cell_volume 3003.0(2)
_computing_cell_refinement 'SAINT v8.37A (Bruker, 2015)'
_computing_data_reduction 'SAINT v8.37A (Bruker, 2015)'
_computing_molecular_graphics 'Olex2 (Dolomanov et al., 2009)'
_computing_publication_material 'Olex2 (Dolomanov et al., 2009)'
_computing_structure_refinement 'XL (Sheldrick, 2008)'
_diffrn_ambient_temperature 293(2)
_diffrn_measured_fraction_theta_full 0.992
_diffrn_measured_fraction_theta_max 0.992
_diffrn_measurement_device_type 'CCD area detector'
_diffrn_measurement_method 'phi and omega scans'
_diffrn_radiation_monochromator graphite
_diffrn_radiation_type MoK\a
_diffrn_radiation_wavelength 0.71073
_diffrn_reflns_av_R_equivalents 0.0688
_diffrn_reflns_av_unetI/netI 0.0556
_diffrn_reflns_Laue_measured_fraction_full 0.992
_diffrn_reflns_Laue_measured_fraction_max 0.992
_diffrn_reflns_limit_h_max 20
_diffrn_reflns_limit_h_min -20
_diffrn_reflns_limit_k_max 10
_diffrn_reflns_limit_k_min -10
_diffrn_reflns_limit_l_max 22
_diffrn_reflns_limit_l_min -22
_diffrn_reflns_number 26962
_diffrn_reflns_point_group_measured_fraction_full 0.992
_diffrn_reflns_point_group_measured_fraction_max 0.992
_diffrn_reflns_theta_full 25.009
_diffrn_reflns_theta_max 25.009
_diffrn_reflns_theta_min 2.391
_exptl_absorpt_coefficient_mu 2.528
_exptl_absorpt_correction_T_max 0.7452
_exptl_absorpt_correction_T_min 0.6396
_exptl_absorpt_correction_type multi-scan
_exptl_absorpt_process_details
;
SADABS-2016/2 (Bruker,2016/2) was used for absorption correction.
wR2(int) was 0.0684 before and 0.0599 after correction.
The Ratio of minimum to maximum transmission is 0.8583.
The \l/2 correction factor is Not present.
;
_exptl_crystal_colour colorless
_exptl_crystal_density_diffrn 1.440
_exptl_crystal_density_meas .
_exptl_crystal_description block
_exptl_crystal_F_000 1292
_exptl_crystal_size_max 0.25
_exptl_crystal_size_mid 0.21
_exptl_crystal_size_min 0.14
_refine_diff_density_max 2.707
_refine_diff_density_min -1.238
_refine_diff_density_rms 0.201
_refine_ls_extinction_coef .
_refine_ls_extinction_method none
_refine_ls_goodness_of_fit_ref 1.011
_refine_ls_hydrogen_treatment mixed
_refine_ls_matrix_type full
_refine_ls_number_parameters 316
_refine_ls_number_reflns 5246
_refine_ls_number_restraints 138
_refine_ls_restrained_S_all 1.022
_refine_ls_R_factor_all 0.1121
_refine_ls_R_factor_gt 0.0856
_refine_ls_shift/su_max 0.001
_refine_ls_shift/su_mean 0.000
_refine_ls_structure_factor_coef Fsqd
_refine_ls_weighting_details 'w=1/[\s^2^(Fo^2^)+(0.1275P)^2^+70.0674P] where P=(Fo^2^+2Fc^2^)/3'
_refine_ls_weighting_scheme calc
_refine_ls_wR_factor_gt 0.2218
_refine_ls_wR_factor_ref 0.2398
_reflns_Friedel_coverage 0.000
_reflns_Friedel_fraction_full .
_reflns_Friedel_fraction_max .
_reflns_number_gt 4090
_reflns_number_total 5246
_reflns_threshold_expression 'I > 2\s(I)'
_cod_data_source_file 3.cif
_cod_data_source_block 3
_cod_database_code 1565647
_shelx_space_group_comment
;
The symmetry employed for this shelxl refinement is uniquely defined
by the following loop, which should always be used as a source of
symmetry information in preference to the above space-group names.
They are only intended as comments.
;
_shelx_estimated_absorpt_t_max 0.719
_shelx_estimated_absorpt_t_min 0.571
_olex2_refinement_description
;
1. Fixed Uiso
 At 1.2 times of:
  All C(H) groups, All C(H,H) groups
 At 1.5 times of:
  All C(H,H,H) groups, All O(H) groups
2. Restrained distances
 O4-H4
 0.85 with sigma of 0.01
 H15A-H28
 2.2 with sigma of 0.02
 C0AA-H4
 1.87375 with sigma of 0.02
 Dy1-H4
 2.909506 with sigma of 0.02
3. Rigid bond restraints
 O4, C0AA
 with sigma for 1-2 distances of 0.01 and sigma for 1-3 distances of 0.02
 C38, C10
 with sigma for 1-2 distances of 0.01 and sigma for 1-3 distances of 0.02
4. Uiso/Uaniso restraints and constraints
C1AA \\sim C0AA \\sim O4: within 2A with sigma of 0.01 and sigma for terminal
atoms of 0.02
Uanis(C1B) \\sim Ueq, Uanis(C10) \\sim Ueq, Uanis(C38) \\sim Ueq, Uanis(C29)
\\sim Ueq, Uanis(C9) \\sim Ueq, Uanis(C2) \\sim Ueq: with sigma of 0.01 and
sigma for terminal atoms of 0.02
Uanis(C12) \\sim Ueq, Uanis(C16) \\sim Ueq, Uanis(C22) \\sim Ueq, Uanis(C17)
\\sim Ueq, Uanis(C19) \\sim Ueq, Uanis(C1A) \\sim Ueq: with sigma of 0.01 and
sigma for terminal atoms of 0.02
Uanis(O28) \\sim Ueq: with sigma of 0.01 and sigma for terminal atoms of 0.02
Uanis(C27) \\sim Ueq, Uanis(C30) \\sim Ueq, Uanis(C1) \\sim Ueq: with sigma of
0.01 and sigma for terminal atoms of 0.02
Uanis(O3) \\sim Ueq: with sigma of 0.01 and sigma for terminal atoms of 0.02
Uanis(C20) \\sim Ueq, Uanis(C14) \\sim Ueq, Uanis(C26) \\sim Ueq: with sigma of
0.01 and sigma for terminal atoms of 0.02
Uanis(C20) \\sim Ueq: with sigma of 0.01 and sigma for terminal atoms of 0.02
5.a Secondary CH2 refined with riding coordinates:
 C0AA(H0AA,H0AB)
5.b Aromatic/amide H refined with riding coordinates:
 C16(H16), C22(H22), C19(H19), C1A(H1A), C17(H17), C13(H13), C20(H20),
 C25(H25), C26(H26), C27(H27), C8(H8), C38(H38), C10(H10), C1B(H1B), C2(H2),
 C9(H9)
5.c Fitted hexagon refined as free rotating group:
 C12(C16,C22,C19,C1A,C17), C29(C38,C10,C1B,C2,C9)
5.d Idealised Me refined as rotating group:
 C15(H15A,H15B,H15C), C1AA(H1AA,H1AB,H1AC)
5.e Idealised tetrahedral OH refined as rotating group:
 O28(H28)
;

loop_
_space_group_symop_operation_xyz
'x, y, z'
'-x+1/2, y+1/2, -z+1/2'
'-x, -y, -z'
'x-1/2, -y-1/2, z-1/2'

loop_
_atom_site_label
_atom_site_type_symbol
_atom_site_fract_x
_atom_site_fract_y
_atom_site_fract_z
_atom_site_U_iso_or_equiv
_atom_site_adp_type
_atom_site_occupancy
_atom_site_site_symmetry_order
_atom_site_calc_flag
_atom_site_refinement_flags_posn
_atom_site_refinement_flags_adp
_atom_site_refinement_flags_occupancy
_atom_site_disorder_assembly
_atom_site_disorder_group
Dy1 Dy 0.90088(3) 0.90746(6) 0.47140(3) 0.0319(3) Uani 1 1 d D . . . .
O2 O 1.0387(5) 0.8805(8) 0.4864(5) 0.030(2) Uani 1 1 d . . . . .
O3 O 0.8090(5) 0.7467(9) 0.4951(5) 0.036(2) Uani 1 1 d . U . . .
O4 O 0.9170(6) 0.8616(12) 0.5949(6) 0.051(3) Uani 1 1 d D U . . .
H4 H 0.948(5) 0.916(6) 0.6184(19) 0.076 Uiso 1 1 d DR . . . .
O5 O 0.8022(6) 0.9606(13) 0.3932(5) 0.049(3) Uani 1 1 d . . . . .
O6 O 0.9566(6) 0.9716(12) 0.3638(5) 0.043(2) Uani 1 1 d . . . . .
N7 N 0.9569(7) 0.6692(12) 0.4410(6) 0.037(3) Uani 1 1 d . . . . .
N10 N 1.0385(7) 0.6612(14) 0.4294(6) 0.041(3) Uani 1 1 d . . . . .
N11 N 1.1881(7) 0.9015(16) 0.4695(8) 0.057(4) Uani 1 1 d . . . . .
C12 C 0.7105(6) 1.0218(13) 0.3058(6) 0.055(4) Uani 1 1 d . U . . .
C16 C 0.6928(7) 1.1203(13) 0.2530(6) 0.070(5) Uani 1 1 d G U . . .
H16 H 0.732858 1.171667 0.231335 0.084 Uiso 1 1 calc R . . . .
C22 C 0.6152(8) 1.1422(14) 0.2324(6) 0.075(5) Uani 1 1 d G U . . .
H22 H 0.603412 1.208083 0.197027 0.090 Uiso 1 1 calc R . . . .
C19 C 0.5554(6) 1.0654(17) 0.2647(8) 0.101(8) Uani 1 1 d G U . . .
H19 H 0.503480 1.080040 0.250970 0.121 Uiso 1 1 calc R . . . .
C1A C 0.5731(7) 0.9669(18) 0.3176(8) 0.104(8) Uani 1 1 d G U . . .
H1A H 0.532995 0.915580 0.339222 0.125 Uiso 1 1 calc R . . . .
C17 C 0.6506(8) 0.9451(14) 0.3382(7) 0.089(6) Uani 1 1 d G U . . .
H17 H 0.662442 0.879161 0.373530 0.106 Uiso 1 1 calc R . . . .
C13 C 0.7035(9) 0.5989(16) 0.4624(8) 0.046(4) Uani 1 1 d . . . . .
H13 H 0.668150 0.665853 0.480195 0.055 Uiso 1 1 calc R . . . .
C14 C 0.7846(8) 0.6263(13) 0.4640(7) 0.033(3) Uani 1 1 d . U . . .
C15 C 1.2074(11) 0.672(2) 0.4070(11) 0.072(6) Uani 1 1 d . . . . .
H15A H 1.247589 0.720128 0.380664 0.108 Uiso 1 1 calc DGR . . . .
H15B H 1.174735 0.617254 0.375647 0.108 Uiso 1 1 calc GR . . . .
H15C H 1.231148 0.609183 0.441015 0.108 Uiso 1 1 calc GR . . . .
C18 C 1.0742(8) 0.7748(15) 0.4536(7) 0.039(3) Uani 1 1 d . . . . .
C20 C 0.9202(8) 0.5493(12) 0.4304(7) 0.032(3) Uani 1 1 d . U . . .
H20 H 0.950556 0.469308 0.419095 0.039 Uiso 1 1 calc R . . . .
C24 C 0.8374(9) 0.5278(15) 0.4345(7) 0.040(3) Uani 1 1 d . . . . .
C25 C 0.8071(11) 0.3927(17) 0.4066(9) 0.059(5) Uani 1 1 d . . . . .
H25 H 0.841399 0.322615 0.390017 0.071 Uiso 1 1 calc R . . . .
C26 C 0.7261(10) 0.3691(16) 0.4047(9) 0.051(4) Uani 1 1 d . U . . .
H26 H 0.705818 0.286140 0.383994 0.061 Uiso 1 1 calc R . . . .
C27 C 0.8546(10) 1.0128(19) 0.2831(9) 0.058(4) Uani 1 1 d . U . . .
H27 H 0.842027 1.035614 0.236739 0.069 Uiso 1 1 calc R . . . .
O28 O 1.2697(9) 0.929(2) 0.4630(10) 0.119(6) Uani 1 1 d . U . . .
H28 H 1.294004 0.852675 0.467352 0.178 Uiso 1 1 calc DGR . . . .
C30 C 0.7933(9) 0.9963(14) 0.3303(8) 0.041(3) Uani 1 1 d . U . . .
C32 C 1.1582(8) 0.7828(18) 0.4442(8) 0.047(4) Uani 1 1 d . . . . .
C1 C 0.9337(10) 0.9973(18) 0.3008(8) 0.051(4) Uani 1 1 d . U . . .
C8 C 0.6771(10) 0.469(2) 0.4336(10) 0.061(5) Uani 1 1 d . . . . .
H8 H 0.623600 0.449308 0.434167 0.073 Uiso 1 1 calc R . . . .
C29 C 0.9960(8) 1.0030(17) 0.2466(7) 0.072(5) Uani 1 1 d . U . . .
C38 C 1.0635(10) 0.9217(16) 0.2581(7) 0.088(6) Uani 1 1 d G U . . .
H38 H 1.069481 0.869757 0.299588 0.106 Uiso 1 1 calc R . . . .
C10 C 1.1219(8) 0.918(2) 0.2074(10) 0.119(8) Uani 1 1 d G U . . .
H10 H 1.167049 0.863733 0.215077 0.143 Uiso 1 1 calc R . . . .
C1B C 1.1129(11) 0.996(2) 0.1454(9) 0.137(11) Uani 1 1 d G U . . .
H1B H 1.152032 0.993346 0.111482 0.165 Uiso 1 1 calc R . . . .
C2 C 1.0455(13) 1.077(2) 0.1339(7) 0.154(14) Uani 1 1 d G U . . .
H2 H 1.039445 1.128984 0.092397 0.185 Uiso 1 1 calc R . . . .
C9 C 0.9870(9) 1.0806(17) 0.1846(9) 0.105(8) Uani 1 1 d G U . . .
H9 H 0.941875 1.135010 0.176908 0.127 Uiso 1 1 calc R . . . .
C0AA C 0.9160(12) 0.727(2) 0.6354(11) 0.080(4) Uani 1 1 d D U . . .
H0AA H 0.913472 0.645823 0.603182 0.096 Uiso 1 1 calc R . . . .
H0AB H 0.964419 0.718787 0.662262 0.096 Uiso 1 1 calc R . . . .
C1AA C 0.8519(17) 0.720(3) 0.6816(15) 0.129(8) Uani 1 1 d . U . . .
H1AA H 0.805083 0.750386 0.657498 0.194 Uiso 1 1 calc GR . . . .
H1AB H 0.861447 0.782172 0.721149 0.194 Uiso 1 1 calc GR . . . .
H1AC H 0.845462 0.622634 0.697836 0.194 Uiso 1 1 calc GR . . . .

loop_
_atom_site_aniso_label
_atom_site_aniso_U_11
_atom_site_aniso_U_22
_atom_site_aniso_U_33
_atom_site_aniso_U_23
_atom_site_aniso_U_13
_atom_site_aniso_U_12
Dy1 0.0334(4) 0.0258(4) 0.0364(4) -0.0014(3) -0.0063(2) -0.0063(3)
O2 0.027(4) 0.017(4) 0.046(5) -0.010(4) -0.002(4) 0.001(3)
O3 0.043(5) 0.016(4) 0.049(5) -0.007(4) -0.002(4) -0.009(4)
O4 0.046(6) 0.050(6) 0.056(6) 0.014(5) -0.011(5) -0.026(5)
O5 0.048(6) 0.061(7) 0.039(6) 0.010(5) -0.006(5) 0.001(5)
O6 0.046(6) 0.054(6) 0.029(5) 0.001(5) -0.007(4) -0.023(5)
N7 0.049(7) 0.032(6) 0.030(6) -0.006(5) -0.008(5) -0.003(5)
N10 0.040(7) 0.042(7) 0.040(7) -0.010(6) 0.008(5) -0.003(6)
N11 0.031(6) 0.074(10) 0.066(9) -0.024(8) 0.000(6) -0.001(7)
C12 0.066(8) 0.053(7) 0.045(7) -0.003(6) -0.030(6) 0.021(6)
C16 0.085(9) 0.060(8) 0.065(8) -0.006(7) -0.023(7) 0.004(7)
C22 0.092(9) 0.065(8) 0.067(8) -0.009(7) -0.033(7) 0.021(7)
C19 0.095(10) 0.105(11) 0.102(11) -0.001(8) -0.022(8) 0.026(8)
C1A 0.098(11) 0.110(11) 0.104(11) 0.010(9) -0.012(8) 0.011(9)
C17 0.079(9) 0.095(10) 0.092(10) 0.011(8) -0.025(8) 0.011(8)
C13 0.049(8) 0.036(8) 0.051(9) 0.004(7) -0.022(7) -0.016(7)
C14 0.047(6) 0.018(6) 0.034(6) 0.007(5) -0.005(5) -0.003(5)
C15 0.053(10) 0.061(12) 0.102(15) -0.035(11) 0.015(10) 0.008(9)
C18 0.039(7) 0.031(8) 0.046(8) -0.010(7) 0.003(6) -0.006(6)
C20 0.044(6) 0.006(5) 0.047(6) -0.007(5) -0.002(5) 0.001(5)
C24 0.054(9) 0.025(7) 0.040(8) -0.002(6) -0.007(7) -0.010(6)
C25 0.083(13) 0.030(9) 0.066(11) -0.017(8) -0.001(9) -0.017(8)
C26 0.057(7) 0.030(6) 0.064(8) -0.008(6) 0.002(6) -0.018(6)
C27 0.067(8) 0.057(8) 0.049(7) -0.005(6) -0.017(6) -0.011(7)
O28 0.061(8) 0.181(15) 0.115(11) -0.045(11) 0.004(8) 0.025(9)
C30 0.054(7) 0.023(6) 0.044(7) -0.001(5) -0.011(6) 0.001(5)
C32 0.032(7) 0.048(9) 0.060(9) -0.014(8) -0.004(7) 0.003(7)
C1 0.060(7) 0.053(8) 0.040(7) 0.000(6) 0.005(6) -0.024(6)
C8 0.046(9) 0.053(10) 0.084(13) 0.001(10) -0.005(9) -0.014(8)
C29 0.075(9) 0.081(9) 0.060(8) -0.004(7) -0.002(7) -0.033(7)
C38 0.089(9) 0.094(10) 0.081(9) -0.020(8) -0.001(7) -0.021(8)
C10 0.111(11) 0.128(12) 0.118(11) -0.015(9) 0.013(8) -0.015(9)
C1B 0.141(14) 0.141(14) 0.130(13) -0.003(9) 0.010(9) -0.017(9)
C2 0.158(16) 0.157(16) 0.146(16) -0.004(10) 0.006(10) -0.021(10)
C9 0.111(11) 0.110(11) 0.095(11) 0.003(9) 0.002(9) -0.025(9)
C0AA 0.079(9) 0.077(8) 0.084(9) 0.018(7) -0.004(8) -0.013(8)
C1AA 0.141(17) 0.124(16) 0.124(16) 0.022(15) 0.028(14) -0.029(15)

loop_
_atom_type_symbol
_atom_type_description
_atom_type_scat_dispersion_real
_atom_type_scat_dispersion_imag
_atom_type_scat_source
C C 0.0033 0.0016 'International Tables Vol C Tables 4.2.6.8 and 6.1.1.4'
H H 0.0000 0.0000 'International Tables Vol C Tables 4.2.6.8 and 6.1.1.4'
Dy Dy -0.1892 4.4098 'International Tables Vol C Tables 4.2.6.8 and 6.1.1.4'
N N 0.0061 0.0033 'International Tables Vol C Tables 4.2.6.8 and 6.1.1.4'
O O 0.0106 0.0060 'International Tables Vol C Tables 4.2.6.8 and 6.1.1.4'

loop_
_geom_angle_atom_site_label_1
_geom_angle_atom_site_label_2
_geom_angle_atom_site_label_3
_geom_angle
_geom_angle_site_symmetry_1
_geom_angle_site_symmetry_3
O2 Dy1 Dy1 33.63(19) . 3_776
O2 Dy1 Dy1 33.95(19) 3_776 3_776
O2 Dy1 O2 67.6(3) 3_776 .
O2 Dy1 O4 76.6(3) 3_776 .
O2 Dy1 O4 76.0(3) . .
O2 Dy1 N7 131.0(3) 3_776 .
O2 Dy1 N7 63.4(3) . .
O2 Dy1 N11 126.9(3) . 3_776
O2 Dy1 N11 62.4(3) 3_776 3_776
O3 Dy1 Dy1 147.7(2) . 3_776
O3 Dy1 O2 127.2(3) . .
O3 Dy1 O2 143.2(3) . 3_776
O3 Dy1 O4 75.9(3) . .
O3 Dy1 O5 76.1(4) . .
O3 Dy1 O6 130.0(3) . .
O3 Dy1 N7 73.8(4) . .
O3 Dy1 N11 87.5(4) . 3_776
O4 Dy1 Dy1 73.4(2) . 3_776
O4 Dy1 N7 91.6(4) . .
O4 Dy1 N11 76.1(5) . 3_776
O5 Dy1 Dy1 135.3(3) . 3_776
O5 Dy1 O2 111.0(4) . 3_776
O5 Dy1 O2 145.1(3) . .
O5 Dy1 O4 138.8(4) . .
O5 Dy1 O6 71.2(3) . .
O5 Dy1 N7 108.8(4) . .
O5 Dy1 N11 72.9(4) . 3_776
O6 Dy1 Dy1 77.2(2) . 3_776
O6 Dy1 O2 84.7(3) . 3_776
O6 Dy1 O2 74.1(3) . .
O6 Dy1 O4 149.0(3) . .
O6 Dy1 N7 82.1(4) . .
O6 Dy1 N11 116.6(4) . 3_776
N7 Dy1 Dy1 97.0(3) . 3_776
N7 Dy1 N11 159.7(4) . 3_776
N11 Dy1 Dy1 94.9(3) 3_776 3_776
Dy1 O2 Dy1 112.4(3) 3_776 .
C18 O2 Dy1 118.7(8) . .
C18 O2 Dy1 125.7(8) . 3_776
C14 O3 Dy1 134.1(8) . .
C0AA O4 Dy1 131.5(11) . .
C30 O5 Dy1 139.7(10) . .
C1 O6 Dy1 138.1(9) . .
N10 N7 Dy1 117.7(8) . .
C20 N7 Dy1 128.1(9) . .
C20 N7 N10 114.1(11) . .
C18 N10 N7 111.2(11) . .
O28 N11 Dy1 119.5(11) . 3_776
C32 N11 Dy1 120.6(10) . 3_776
C32 N11 O28 119.9(14) . .
C16 C12 C17 120.0 . .
C16 C12 C30 121.7(10) . .
C17 C12 C30 118.2(10) . .
C22 C16 C12 120.0 . .
C19 C22 C16 120.0 . .
C22 C19 C1A 120.0 . .
C17 C1A C19 120.0 . .
C1A C17 C12 120.0 . .
C8 C13 C14 118.6(15) . .
O3 C14 C13 117.8(13) . .
O3 C14 C24 121.7(12) . .
C24 C14 C13 120.5(13) . .
O2 C18 C32 118.7(12) . .
N10 C18 O2 123.9(12) . .
N10 C18 C32 117.3(13) . .
N7 C20 C24 126.1(12) . .
C14 C24 C20 124.7(12) . .
C14 C24 C25 118.7(14) . .
C20 C24 C25 116.6(14) . .
C26 C25 C24 119.5(16) . .
C8 C26 C25 119.4(14) . .
C30 C27 C1 124.2(15) . .
O5 C30 C12 116.5(13) . .
O5 C30 C27 124.1(14) . .
C27 C30 C12 119.4(13) . .
N11 C32 C15 122.1(14) . .
N11 C32 C18 112.5(13) . .
C18 C32 C15 125.4(14) . .
O6 C1 C27 122.2(14) . .
O6 C1 C29 116.2(15) . .
C27 C1 C29 121.5(15) . .
C26 C8 C13 123.2(16) . .
C38 C29 C1 117.8(13) . .
C38 C29 C9 120.0 . .
C9 C29 C1 122.1(13) . .
C10 C38 C29 120.0 . .
C38 C10 C1B 120.0 . .
C2 C1B C10 120.0 . .
C1B C2 C9 120.0 . .
C2 C9 C29 120.0 . .
C1AA C0AA O4 112(2) . .

loop_
_geom_bond_atom_site_label_1
_geom_bond_atom_site_label_2
_geom_bond_distance
_geom_bond_site_symmetry_2
Dy1 Dy1 3.9347(12) 3_776
Dy1 O2 2.357(8) 3_776
Dy1 O2 2.377(8) .
Dy1 O3 2.210(8) .
Dy1 O4 2.400(11) .
Dy1 O5 2.291(10) .
Dy1 O6 2.337(9) .
Dy1 N7 2.477(12) .
Dy1 N11 2.593(13) 3_776
O2 C18 1.311(15) .
O3 C14 1.329(15) .
O4 C0AA 1.47(2) .
O5 C30 1.248(17) .
O6 C1 1.279(18) .
N7 N10 1.411(16) .
N7 C20 1.291(16) .
N10 C18 1.300(18) .
N11 O28 1.42(2) .
N11 C32 1.30(2) .
C12 C16 1.3900 .
C12 C17 1.3900 .
C12 C30 1.502(16) .
C16 C22 1.3900 .
C22 C19 1.3900 .
C19 C1A 1.3900 .
C1A C17 1.3900 .
C13 C14 1.40(2) .
C13 C8 1.40(2) .
C14 C24 1.40(2) .
C15 C32 1.50(2) .
C18 C32 1.445(19) .
C20 C24 1.426(19) .
C24 C25 1.45(2) .
C25 C26 1.40(2) .
C26 C8 1.36(2) .
C27 C30 1.39(2) .
C27 C1 1.39(2) .
C1 C29 1.485(19) .
C29 C38 1.3900 .
C29 C9 1.3900 .
C38 C10 1.3900 .
C10 C1B 1.3900 .
C1B C2 1.3900 .
C2 C9 1.3900 .
C0AA C1AA 1.41(3) .

loop_
_geom_torsion_atom_site_label_1
_geom_torsion_atom_site_label_2
_geom_torsion_atom_site_label_3
_geom_torsion_atom_site_label_4
_geom_torsion
_geom_torsion_site_symmetry_1
_geom_torsion_site_symmetry_2
_geom_torsion_site_symmetry_3
_geom_torsion_site_symmetry_4
Dy1 O2 C18 N10 -178.0(10) 3_776 . . .
Dy1 O2 C18 N10 -19.7(19) . . . .
Dy1 O2 C18 C32 161.0(11) . . . .
Dy1 O2 C18 C32 2.7(19) 3_776 . . .
Dy1 O3 C14 C13 -140.5(11) . . . .
Dy1 O3 C14 C24 40.5(18) . . . .
Dy1 O4 C0AA C1AA -114(2) . . . .
Dy1 O5 C30 C12 -178.6(10) . . . .
Dy1 O5 C30 C27 2(3) . . . .
Dy1 O6 C1 C27 10(3) . . . .
Dy1 O6 C1 C29 -166.8(10) . . . .
Dy1 N7 N10 C18 15.9(14) . . . .
Dy1 N7 C20 C24 0(2) . . . .
Dy1 N11 C32 C15 177.5(14) 3_776 . . .
Dy1 N11 C32 C18 0.0(19) 3_776 . . .
O2 C18 C32 N11 -2(2) . . . .
O2 C18 C32 C15 -179.0(16) . . . .
O3 C14 C24 C20 -4(2) . . . .
O3 C14 C24 C25 174.9(13) . . . .
O6 C1 C29 C38 28.2(18) . . . .
O6 C1 C29 C9 -154.8(12) . . . .
N7 N10 C18 O2 2(2) . . . .
N7 N10 C18 C32 -178.9(12) . . . .
N7 C20 C24 C14 -13(2) . . . .
N7 C20 C24 C25 167.5(14) . . . .
N10 N7 C20 C24 -176.5(13) . . . .
N10 C18 C32 N11 179.1(15) . . . .
N10 C18 C32 C15 2(3) . . . .
C12 C16 C22 C19 0.0 . . . .
C16 C12 C17 C1A 0.0 . . . .
C16 C12 C30 O5 149.6(11) . . . .
C16 C12 C30 C27 -30.6(17) . . . .
C16 C22 C19 C1A 0.0 . . . .
C22 C19 C1A C17 0.0 . . . .
C19 C1A C17 C12 0.0 . . . .
C17 C12 C16 C22 0.0 . . . .
C17 C12 C30 O5 -29.7(16) . . . .
C17 C12 C30 C27 150.2(12) . . . .
C13 C14 C24 C20 176.7(13) . . . .
C13 C14 C24 C25 -4(2) . . . .
C14 C13 C8 C26 -2(3) . . . .
C14 C24 C25 C26 5(2) . . . .
C20 N7 N10 C18 -167.5(13) . . . .
C20 C24 C25 C26 -175.8(15) . . . .
C24 C25 C26 C8 -4(3) . . . .
C25 C26 C8 C13 3(3) . . . .
C27 C1 C29 C38 -149.0(15) . . . .
C27 C1 C29 C9 28(2) . . . .
O28 N11 C32 C15 -1(3) . . . .
O28 N11 C32 C18 -178.4(15) . . . .
C30 C12 C16 C22 -179.2(12) . . . .
C30 C12 C17 C1A 179.2(12) . . . .
C30 C27 C1 O6 -3(3) . . . .
C30 C27 C1 C29 174.3(15) . . . .
C1 C27 C30 O5 -3(3) . . . .
C1 C27 C30 C12 177.4(15) . . . .
C1 C29 C38 C10 177.0(14) . . . .
C1 C29 C9 C2 -176.9(14) . . . .
C8 C13 C14 O3 -176.3(14) . . . .
C8 C13 C14 C24 3(2) . . . .
C29 C38 C10 C1B 0.0 . . . .
C38 C29 C9 C2 0.0 . . . .
C38 C10 C1B C2 0.0 . . . .
C10 C1B C2 C9 0.0 . . . .
C1B C2 C9 C29 0.0 . . . .
C9 C29 C38 C10 0.0 . . . .
